data_4104755
loop_
_publ_author_name
'Sebastian Burck'
'Kathrin G\"otz'
'Martin Kaupp'
'Martin Nieger'
'Johannes Weber'
'J\"orn Schmedt auf der G\"unne'
'Dietrich Gudat'

_publ_contact_author
;
        Martin Nieger
        Laboratory of Inorganic Chemistry
        Department of Chemistry
        Universitity of Helsinki
        P.O. Box 55
        FIN-00014 University of Helsinki
        Finland
;
_publ_contact_author_email martin.nieger@helsinki.fi
_publ_contact_author_fax '++358 9 191 50198'
_publ_contact_author_phone '++358 9 191 50223'
_publ_section_title
;
 Diphosphines with Strongly Polarized P-P Bonds: Hybrids between Covalent
 Molecules and Donor-Acceptor Adducts with Flexible Molecular Structures
;
_journal_name_full 'Journal of the American Chemical Society'
_journal_page_first 10763
_journal_page_last 10774
_journal_paper_doi 10.1021/ja903156p
_journal_volume 131
_journal_year 2009
_chemical_formula_moiety 'C26 H32 N2 P2'
_chemical_formula_sum 'C26 H32 N2 P2'
_chemical_formula_weight 434.48
_chemical_name_systematic
; 
 1,3-Dmesityl-2-(3',4'-dimethyl-phospholyl)--dihydro-1,3,2-diazaphosphole 
;
_space_group_IT_number 2
_symmetry_cell_setting triclinic
_symmetry_space_group_name_Hall '-P 1'
_symmetry_space_group_name_H-M 'P -1'
_atom_sites_solution_hydrogens geom
_atom_sites_solution_primary direct
_atom_sites_solution_secondary difmap
_audit_creation_method SHELXL-97
_cell_angle_alpha 84.300(2)
_cell_angle_beta 77.191(2)
_cell_angle_gamma 68.197(2)
_cell_formula_units_Z 2
_cell_length_a 8.6178(2)
_cell_length_b 9.0995(3)
_cell_length_c 17.0578(6)
_cell_measurement_reflns_used 5110
_cell_measurement_temperature 123(2)
_cell_measurement_theta_max 27.5
_cell_measurement_theta_min 1
_cell_volume 1210.83(7)
_computing_cell_refinement DENZO-SMN
_computing_data_collection Collect
_computing_data_reduction DENZO-SMn
_computing_molecular_graphics SHELXTL-NT
_computing_publication_material 'SHELXL-97 (Sheldrick, 1997)'
_computing_structure_refinement 'SHELXL-97 (Sheldrick, 1997)'
_computing_structure_solution 'SHELXS-97 (Sheldrick, 1990)'
_diffrn_ambient_temperature 123(2)
_diffrn_measured_fraction_theta_full 0.966
_diffrn_measured_fraction_theta_max 0.966
_diffrn_measurement_device_type 'Nonius KappaCCD'
_diffrn_measurement_method 'rotation in phi and omega, 1 deg.'
_diffrn_radiation_monochromator graphite
_diffrn_radiation_source 'fine-focus sealed tube'
_diffrn_radiation_type MoK\a
_diffrn_radiation_wavelength 0.71073
_diffrn_reflns_av_R_equivalents 0.0361
_diffrn_reflns_av_sigmaI/netI 0.0375
_diffrn_reflns_limit_h_max 11
_diffrn_reflns_limit_h_min -11
_diffrn_reflns_limit_k_max 11
_diffrn_reflns_limit_k_min -11
_diffrn_reflns_limit_l_max 22
_diffrn_reflns_limit_l_min -22
_diffrn_reflns_number 20585
_diffrn_reflns_theta_full 27.48
_diffrn_reflns_theta_max 27.48
_diffrn_reflns_theta_min 3.09
_diffrn_standards_decay_% none
_exptl_absorpt_coefficient_mu 0.195
_exptl_absorpt_correction_type none
_exptl_crystal_colour yellow
_exptl_crystal_density_diffrn 1.192
_exptl_crystal_density_meas ?
_exptl_crystal_description plates
_exptl_crystal_F_000 464
_exptl_crystal_size_max 0.50
_exptl_crystal_size_mid 0.25
_exptl_crystal_size_min 0.15
_refine_diff_density_max 0.251
_refine_diff_density_min -0.306
_refine_diff_density_rms 0.045
_refine_ls_extinction_method none
_refine_ls_goodness_of_fit_ref 1.062
_refine_ls_hydrogen_treatment constr
_refine_ls_matrix_type full
_refine_ls_number_parameters 279
_refine_ls_number_reflns 5350
_refine_ls_number_restraints 0
_refine_ls_restrained_S_all 1.062
_refine_ls_R_factor_all 0.0469
_refine_ls_R_factor_gt 0.0347
_refine_ls_shift/su_max 0.001
_refine_ls_shift/su_mean 0.000
_refine_ls_structure_factor_coef Fsqd
_refine_ls_weighting_details 'calc w=1/[\s^2^(Fo^2^)+(0.0548P)^2^+0.1351P] where P=(Fo^2^+2Fc^2^)/3'
_refine_ls_weighting_scheme calc
_refine_ls_wR_factor_gt 0.0950
_refine_ls_wR_factor_ref 0.1005
_reflns_number_gt 4291
_reflns_number_total 5350
_reflns_threshold_expression >2sigma(I)
_cod_data_source_file ja903156p_si_002_3.cif
_cod_data_source_block gudat84_compound_4d
_cod_depositor_comments
;
The following automatic conversions were performed:

'_exptl_crystal_density_meas' value 'none' was changed to '?' - the
value is perceived as not measured.

Automatic conversion script
Id: cif_fix_values 3008 2015-01-20 13:52:24Z robertas 
;
_cod_original_cell_volume 1210.83(6)
_cod_database_code 4104755

loop_
_symmetry_equiv_pos_as_xyz
'x, y, z'
'-x, -y, -z'

loop_
_atom_site_label
_atom_site_type_symbol
_atom_site_fract_x
_atom_site_fract_y
_atom_site_fract_z
_atom_site_U_iso_or_equiv
_atom_site_adp_type
_atom_site_occupancy
_atom_site_symmetry_multiplicity
_atom_site_calc_flag
_atom_site_refinement_flags
P1 P 0.74491(4) 0.67039(4) 0.72738(2) 0.02193(10) Uani 1 1 d .
N2 N 0.68109(13) 0.81928(13) 0.79449(6) 0.0224(2) Uani 1 1 d .
C3 C 0.56701(17) 0.96141(16) 0.76842(8) 0.0272(3) Uani 1 1 d .
H3 H 0.5025 1.0504 0.8016 0.033 Uiso 1 1 calc R
C4 C 0.56012(17) 0.95635(16) 0.69131(8) 0.0282(3) Uani 1 1 d .
H4 H 0.4901 1.0414 0.6631 0.034 Uiso 1 1 calc R
N5 N 0.66855(13) 0.81061(13) 0.65701(6) 0.0239(2) Uani 1 1 d .
C6 C 0.70786(16) 0.78856(15) 0.87550(8) 0.0228(3) Uani 1 1 d .
C7 C 0.57049(17) 0.79739(16) 0.93990(8) 0.0254(3) Uani 1 1 d .
C8 C 0.60510(18) 0.76178(16) 1.01706(8) 0.0283(3) Uani 1 1 d .
H8 H 0.5133 0.7687 1.0611 0.034 Uiso 1 1 calc R
C9 C 0.76841(18) 0.71663(16) 1.03214(8) 0.0283(3) Uani 1 1 d .
C10 C 0.90153(18) 0.70878(16) 0.96706(8) 0.0275(3) Uani 1 1 d .
H10 H 1.0141 0.6781 0.9764 0.033 Uiso 1 1 calc R
C11 C 0.87443(17) 0.74464(15) 0.88874(8) 0.0240(3) Uani 1 1 d .
C12 C 1.02319(17) 0.73465(17) 0.82041(8) 0.0283(3) Uani 1 1 d .
H12A H 1.1205 0.7318 0.8421 0.042 Uiso 1 1 calc R
H12B H 0.9907 0.8274 0.7847 0.042 Uiso 1 1 calc R
H12C H 1.0549 0.6382 0.7901 0.042 Uiso 1 1 calc R
C13 C 0.7998(2) 0.67918(19) 1.11672(8) 0.0364(4) Uani 1 1 d .
H13A H 0.7824 0.7770 1.1426 0.055 Uiso 1 1 calc R
H13B H 0.9172 0.6056 1.1151 0.055 Uiso 1 1 calc R
H13C H 0.7201 0.6306 1.1474 0.055 Uiso 1 1 calc R
C14 C 0.39023(18) 0.83905(19) 0.92894(9) 0.0337(3) Uani 1 1 d .
H14A H 0.3232 0.9490 0.9445 0.050 Uiso 1 1 calc R
H14B H 0.3393 0.7686 0.9628 0.050 Uiso 1 1 calc R
H14C H 0.3909 0.8267 0.8724 0.050 Uiso 1 1 calc R
C15 C 0.68412(16) 0.77051(16) 0.57562(8) 0.0233(3) Uani 1 1 d .
C16 C 0.84637(16) 0.72623(16) 0.52498(8) 0.0232(3) Uani 1 1 d .
C17 C 0.86354(17) 0.67982(16) 0.44723(8) 0.0257(3) Uani 1 1 d .
H17 H 0.9735 0.6460 0.4134 0.031 Uiso 1 1 calc R
C18 C 0.72535(18) 0.68131(17) 0.41744(8) 0.0280(3) Uani 1 1 d .
C19 C 0.56629(18) 0.72990(18) 0.46839(8) 0.0311(3) Uani 1 1 d .
H19 H 0.4703 0.7333 0.4486 0.037 Uiso 1 1 calc R
C20 C 0.54174(17) 0.77390(18) 0.54749(8) 0.0297(3) Uani 1 1 d .
C21 C 0.36506(18) 0.8254(2) 0.59896(10) 0.0444(4) Uani 1 1 d .
H21A H 0.3726 0.7971 0.6553 0.067 Uiso 1 1 calc R
H21B H 0.2985 0.7723 0.5815 0.067 Uiso 1 1 calc R
H21C H 0.3091 0.9403 0.5935 0.067 Uiso 1 1 calc R
C22 C 0.7483(2) 0.6319(2) 0.33245(9) 0.0399(4) Uani 1 1 d .
H22A H 0.8564 0.6361 0.3008 0.060 Uiso 1 1 calc R
H22B H 0.6538 0.7039 0.3083 0.060 Uiso 1 1 calc R
H22C H 0.7495 0.5237 0.3331 0.060 Uiso 1 1 calc R
C23 C 0.99838(17) 0.73352(18) 0.55211(8) 0.0289(3) Uani 1 1 d .
H23A H 1.1004 0.6927 0.5098 0.043 Uiso 1 1 calc R
H23B H 1.0151 0.6691 0.6013 0.043 Uiso 1 1 calc R
H23C H 0.9785 0.8435 0.5629 0.043 Uiso 1 1 calc R
P2 P 0.53487(5) 0.55535(5) 0.76655(3) 0.03490(12) Uani 1 1 d .
C24 C 0.65374(19) 0.40761(18) 0.69240(9) 0.0324(3) Uani 1 1 d .
H24 H 0.6389 0.4183 0.6383 0.039 Uiso 1 1 calc R
C25 C 0.76765(18) 0.27821(17) 0.72203(9) 0.0303(3) Uani 1 1 d .
C26 C 0.77006(19) 0.29378(18) 0.80557(9) 0.0317(3) Uani 1 1 d .
C27 C 0.6567(2) 0.43514(18) 0.83681(9) 0.0345(3) Uani 1 1 d .
H27 H 0.6442 0.4661 0.8901 0.041 Uiso 1 1 calc R
C28 C 0.8803(2) 0.13042(18) 0.67567(9) 0.0379(4) Uani 1 1 d .
H28A H 0.8625 0.1441 0.6202 0.057 Uiso 1 1 calc R
H28B H 0.8517 0.0400 0.7012 0.057 Uiso 1 1 calc R
H28C H 1.0001 0.1113 0.6755 0.057 Uiso 1 1 calc R
C29 C 0.8820(2) 0.16362(19) 0.85175(10) 0.0422(4) Uani 1 1 d .
H29A H 0.8834 0.2050 0.9024 0.063 Uiso 1 1 calc R
H29B H 0.9983 0.1235 0.8197 0.063 Uiso 1 1 calc R
H29C H 0.8375 0.0775 0.8632 0.063 Uiso 1 1 calc R

loop_
_atom_site_aniso_label
_atom_site_aniso_U_11
_atom_site_aniso_U_22
_atom_site_aniso_U_33
_atom_site_aniso_U_23
_atom_site_aniso_U_13
_atom_site_aniso_U_12
P1 0.02110(17) 0.02266(18) 0.01992(17) -0.00458(13) -0.00236(13) -0.00541(13)
N2 0.0242(5) 0.0205(6) 0.0193(5) -0.0037(4) -0.0033(4) -0.0040(4)
C3 0.0268(7) 0.0227(7) 0.0265(7) -0.0049(5) -0.0033(5) -0.0024(5)
C4 0.0274(7) 0.0244(7) 0.0273(7) -0.0026(6) -0.0065(6) -0.0018(6)
N5 0.0230(5) 0.0252(6) 0.0199(6) -0.0044(5) -0.0040(4) -0.0038(5)
C6 0.0265(7) 0.0206(7) 0.0197(6) -0.0042(5) -0.0026(5) -0.0068(5)
C7 0.0278(7) 0.0244(7) 0.0232(7) -0.0064(5) -0.0006(5) -0.0094(6)
C8 0.0351(8) 0.0264(7) 0.0208(7) -0.0052(6) 0.0027(6) -0.0116(6)
C9 0.0390(8) 0.0221(7) 0.0213(7) -0.0037(5) -0.0045(6) -0.0082(6)
C10 0.0293(7) 0.0255(7) 0.0257(7) -0.0037(6) -0.0080(6) -0.0055(6)
C11 0.0272(7) 0.0207(7) 0.0222(7) -0.0038(5) -0.0029(5) -0.0066(5)
C12 0.0237(7) 0.0324(8) 0.0257(7) -0.0030(6) -0.0033(5) -0.0070(6)
C13 0.0453(9) 0.0359(8) 0.0227(7) -0.0029(6) -0.0067(6) -0.0080(7)
C14 0.0271(7) 0.0430(9) 0.0297(8) -0.0087(7) 0.0018(6) -0.0136(6)
C15 0.0240(6) 0.0253(7) 0.0198(6) -0.0029(5) -0.0050(5) -0.0068(5)
C16 0.0242(6) 0.0219(7) 0.0230(7) -0.0003(5) -0.0045(5) -0.0081(5)
C17 0.0262(7) 0.0254(7) 0.0221(7) -0.0026(5) -0.0023(5) -0.0066(6)
C18 0.0313(7) 0.0265(7) 0.0235(7) -0.0042(6) -0.0085(6) -0.0049(6)
C19 0.0277(7) 0.0370(8) 0.0300(8) -0.0040(6) -0.0126(6) -0.0087(6)
C20 0.0244(7) 0.0366(8) 0.0262(7) -0.0037(6) -0.0060(5) -0.0077(6)
C21 0.0228(7) 0.0719(12) 0.0365(9) -0.0121(8) -0.0054(6) -0.0123(8)
C22 0.0395(8) 0.0447(10) 0.0282(8) -0.0117(7) -0.0111(7) -0.0017(7)
C23 0.0261(7) 0.0352(8) 0.0274(7) -0.0043(6) -0.0030(6) -0.0136(6)
P2 0.0295(2) 0.0322(2) 0.0420(2) -0.00886(18) 0.00221(17) -0.01317(17)
C24 0.0338(8) 0.0346(8) 0.0344(8) -0.0066(6) -0.0038(6) -0.0190(7)
C25 0.0328(7) 0.0293(8) 0.0317(8) -0.0061(6) 0.0029(6) -0.0184(6)
C26 0.0371(8) 0.0297(8) 0.0291(7) -0.0024(6) 0.0032(6) -0.0182(6)
C27 0.0433(9) 0.0329(8) 0.0281(8) -0.0064(6) 0.0067(6) -0.0211(7)
C28 0.0485(9) 0.0305(8) 0.0339(8) -0.0084(7) 0.0045(7) -0.0187(7)
C29 0.0535(10) 0.0347(9) 0.0358(9) -0.0005(7) -0.0026(7) -0.0165(8)

loop_
_atom_type_symbol
_atom_type_description
_atom_type_scat_dispersion_real
_atom_type_scat_dispersion_imag
_atom_type_scat_source
C C 0.0033 0.0016 'International Tables Vol C Tables 4.2.6.8 and 6.1.1.4'
H H 0.0000 0.0000 'International Tables Vol C Tables 4.2.6.8 and 6.1.1.4'
N N 0.0061 0.0033 'International Tables Vol C Tables 4.2.6.8 and 6.1.1.4'
P P 0.1023 0.0942 'International Tables Vol C Tables 4.2.6.8 and 6.1.1.4'

loop_
_geom_angle_atom_site_label_1
_geom_angle_atom_site_label_2
_geom_angle_atom_site_label_3
_geom_angle
N2 P1 N5 88.28(5)
N2 P1 P2 103.27(4)
N5 P1 P2 103.71(4)
C3 N2 C6 123.91(11)
C3 N2 P1 112.45(9)
C6 N2 P1 121.83(9)
C4 C3 N2 111.83(12)
C4 C3 H3 124.1
N2 C3 H3 124.1
C3 C4 N5 111.93(12)
C3 C4 H4 124.0
N5 C4 H4 124.0
C4 N5 C15 124.09(11)
C4 N5 P1 112.49(9)
C15 N5 P1 121.97(9)
C11 C6 C7 120.92(12)
C11 C6 N2 118.53(11)
C7 C6 N2 120.52(12)
C8 C7 C6 117.95(12)
C8 C7 C14 118.85(12)
C6 C7 C14 123.18(12)
C9 C8 C7 122.59(13)
C9 C8 H8 118.7
C7 C8 H8 118.7
C8 C9 C10 118.01(12)
C8 C9 C13 120.73(13)
C10 C9 C13 121.26(13)
C11 C10 C9 121.97(13)
C11 C10 H10 119.0
C9 C10 H10 119.0
C10 C11 C6 118.56(12)
C10 C11 C12 119.81(12)
C6 C11 C12 121.62(12)
C11 C12 H12A 109.5
C11 C12 H12B 109.5
H12A C12 H12B 109.5
C11 C12 H12C 109.5
H12A C12 H12C 109.5
H12B C12 H12C 109.5
C9 C13 H13A 109.5
C9 C13 H13B 109.5
H13A C13 H13B 109.5
C9 C13 H13C 109.5
H13A C13 H13C 109.5
H13B C13 H13C 109.5
C7 C14 H14A 109.5
C7 C14 H14B 109.5
H14A C14 H14B 109.5
C7 C14 H14C 109.5
H14A C14 H14C 109.5
H14B C14 H14C 109.5
C20 C15 C16 120.84(12)
C20 C15 N5 120.93(12)
C16 C15 N5 118.24(11)
C17 C16 C15 118.40(12)
C17 C16 C23 119.95(12)
C15 C16 C23 121.61(12)
C18 C17 C16 122.26(12)
C18 C17 H17 118.9
C16 C17 H17 118.9
C19 C18 C17 117.74(12)
C19 C18 C22 121.40(13)
C17 C18 C22 120.86(13)
C18 C19 C20 122.65(13)
C18 C19 H19 118.7
C20 C19 H19 118.7
C19 C20 C15 118.06(12)
C19 C20 C21 119.45(13)
C15 C20 C21 122.48(13)
C20 C21 H21A 109.5
C20 C21 H21B 109.5
H21A C21 H21B 109.5
C20 C21 H21C 109.5
H21A C21 H21C 109.5
H21B C21 H21C 109.5
C18 C22 H22A 109.5
C18 C22 H22B 109.5
H22A C22 H22B 109.5
C18 C22 H22C 109.5
H22A C22 H22C 109.5
H22B C22 H22C 109.5
C16 C23 H23A 109.5
C16 C23 H23B 109.5
H23A C23 H23B 109.5
C16 C23 H23C 109.5
H23A C23 H23C 109.5
H23B C23 H23C 109.5
C27 P2 C24 89.19(7)
C27 P2 P1 87.95(5)
C24 P2 P1 88.85(5)
C25 C24 P2 112.52(11)
C25 C24 H24 123.7
P2 C24 H24 123.7
C24 C25 C26 112.94(13)
C24 C25 C28 125.23(14)
C26 C25 C28 121.82(14)
C27 C26 C25 112.65(14)
C27 C26 C29 124.91(14)
C25 C26 C29 122.40(13)
C26 C27 P2 112.60(12)
C26 C27 H27 123.7
P2 C27 H27 123.7
C25 C28 H28A 109.5
C25 C28 H28B 109.5
H28A C28 H28B 109.5
C25 C28 H28C 109.5
H28A C28 H28C 109.5
H28B C28 H28C 109.5
C26 C29 H29A 109.5
C26 C29 H29B 109.5
H29A C29 H29B 109.5
C26 C29 H29C 109.5
H29A C29 H29C 109.5
H29B C29 H29C 109.5

loop_
_geom_bond_atom_site_label_1
_geom_bond_atom_site_label_2
_geom_bond_distance
P1 N2 1.7099(11)
P1 N5 1.7101(11)
P1 P2 2.3560(5)
N2 C3 1.4043(17)
N2 C6 1.4345(16)
C3 C4 1.3359(19)
C3 H3 0.9500
C4 N5 1.4019(17)
C4 H4 0.9500
N5 C15 1.4353(16)
C6 C11 1.4040(18)
C6 C7 1.4088(18)
C7 C8 1.3942(19)
C7 C14 1.5064(19)
C8 C9 1.388(2)
C8 H8 0.9500
C9 C10 1.394(2)
C9 C13 1.5091(19)
C10 C11 1.3932(18)
C10 H10 0.9500
C11 C12 1.5107(19)
C12 H12A 0.9800
C12 H12B 0.9800
C12 H12C 0.9800
C13 H13A 0.9800
C13 H13B 0.9800
C13 H13C 0.9800
C14 H14A 0.9800
C14 H14B 0.9800
C14 H14C 0.9800
C15 C20 1.4025(18)
C15 C16 1.4066(18)
C16 C17 1.3917(18)
C16 C23 1.5080(18)
C17 C18 1.3899(19)
C17 H17 0.9500
C18 C19 1.388(2)
C18 C22 1.5098(19)
C19 C20 1.3941(19)
C19 H19 0.9500
C20 C21 1.506(2)
C21 H21A 0.9800
C21 H21B 0.9800
C21 H21C 0.9800
C22 H22A 0.9800
C22 H22B 0.9800
C22 H22C 0.9800
C23 H23A 0.9800
C23 H23B 0.9800
C23 H23C 0.9800
P2 C27 1.7832(17)
P2 C24 1.7879(15)
C24 C25 1.360(2)
C24 H24 0.9500
C25 C26 1.451(2)
C25 C28 1.509(2)
C26 C27 1.366(2)
C26 C29 1.502(2)
C27 H27 0.9500
C28 H28A 0.9800
C28 H28B 0.9800
C28 H28C 0.9800
C29 H29A 0.9800
C29 H29B 0.9800
C29 H29C 0.9800

loop_
_geom_torsion_atom_site_label_1
_geom_torsion_atom_site_label_2
_geom_torsion_atom_site_label_3
_geom_torsion_atom_site_label_4
_geom_torsion
N5 P1 N2 C3 15.54(10)
P2 P1 N2 C3 -88.14(9)
N5 P1 N2 C6 -179.21(10)
P2 P1 N2 C6 77.11(10)
C6 N2 C3 C4 -176.85(12)
P1 N2 C3 C4 -11.95(15)
N2 C3 C4 N5 0.00(18)
C3 C4 N5 C15 178.45(12)
C3 C4 N5 P1 11.96(15)
N2 P1 N5 C4 -15.55(10)
P2 P1 N5 C4 87.70(9)
N2 P1 N5 C15 177.64(11)
P2 P1 N5 C15 -79.12(10)
C3 N2 C6 C11 -124.38(14)
P1 N2 C6 C11 72.08(15)
C3 N2 C6 C7 57.65(18)
P1 N2 C6 C7 -105.89(13)
C11 C6 C7 C8 0.2(2)
N2 C6 C7 C8 178.15(12)
C11 C6 C7 C14 -178.11(13)
N2 C6 C7 C14 -0.2(2)
C6 C7 C8 C9 -0.8(2)
C14 C7 C8 C9 177.60(13)
C7 C8 C9 C10 0.7(2)
C7 C8 C9 C13 -179.99(13)
C8 C9 C10 C11 0.0(2)
C13 C9 C10 C11 -179.29(13)
C9 C10 C11 C6 -0.6(2)
C9 C10 C11 C12 179.83(13)
C7 C6 C11 C10 0.4(2)
N2 C6 C11 C10 -177.53(12)
C7 C6 C11 C12 -179.97(12)
N2 C6 C11 C12 2.08(19)
C4 N5 C15 C20 -58.15(19)
P1 N5 C15 C20 107.10(14)
C4 N5 C15 C16 122.43(14)
P1 N5 C15 C16 -72.31(15)
C20 C15 C16 C17 -2.5(2)
N5 C15 C16 C17 176.91(12)
C20 C15 C16 C23 175.37(13)
N5 C15 C16 C23 -5.2(2)
C15 C16 C17 C18 2.3(2)
C23 C16 C17 C18 -175.57(13)
C16 C17 C18 C19 -0.6(2)
C16 C17 C18 C22 179.30(14)
C17 C18 C19 C20 -1.1(2)
C22 C18 C19 C20 179.03(15)
C18 C19 C20 C15 0.9(2)
C18 C19 C20 C21 179.95(15)
C16 C15 C20 C19 0.9(2)
N5 C15 C20 C19 -178.46(13)
C16 C15 C20 C21 -178.08(14)
N5 C15 C20 C21 2.5(2)
N2 P1 P2 C27 -86.20(6)
N5 P1 P2 C27 -177.68(6)
N2 P1 P2 C24 -175.44(6)
N5 P1 P2 C24 93.08(6)
C27 P2 C24 C25 2.81(12)
P1 P2 C24 C25 90.77(11)
P2 C24 C25 C26 -2.29(16)
P2 C24 C25 C28 176.81(11)
C24 C25 C26 C27 0.22(18)
C28 C25 C26 C27 -178.91(13)
C24 C25 C26 C29 178.09(13)
C28 C25 C26 C29 -1.0(2)
C25 C26 C27 P2 1.95(16)
C29 C26 C27 P2 -175.85(12)
C24 P2 C27 C26 -2.68(12)
P1 P2 C27 C26 -91.56(11)

loop_
_cod_related_entry_id
_cod_related_entry_database
_cod_related_entry_code
1 ChemSpider 30660201
